data_4087726
loop_
_publ_author_name
'Melen, Rebecca L.'
'Wilkins, Lewis C.'
'Kariuki, Benson M.'
'Wadepohl, Hubert'
'Gade, Lutz H.'
'Hashmi, A. Stephen K.'
'Stephan, Douglas W.'
'Hansmann, Max M.'

_publ_section_title
;
 Diverging Pathways in the Activation of Allenes with Lewis Acids and
 Bases: Addition, 1,2-Carboboration, and Cyclization
;
_journal_issue 16
_journal_name_full Organometallics
_journal_page_first 4127
_journal_paper_doi 10.1021/acs.organomet.5b00546
_journal_volume 34
_journal_year 2015
_chemical_formula_moiety 'C50 H31 B F15 O2 P'
_chemical_formula_sum 'C50 H31 B F15 O2 P'
_chemical_formula_weight 990.53
_space_group_crystal_system monoclinic
_space_group_IT_number 14
_space_group_name_Hall '-P 2yn'
_space_group_name_H-M_alt 'P 1 21/n 1'
_atom_sites_solution_hydrogens geom
_atom_sites_solution_primary direct
_audit_creation_method SHELXL-2013
_cell_angle_alpha 90
_cell_angle_beta 105.0259(18)
_cell_angle_gamma 90
_cell_formula_units_Z 4
_cell_length_a 11.7467(2)
_cell_length_b 22.3776(4)
_cell_length_c 17.2697(3)
_cell_measurement_reflns_used 8997
_cell_measurement_temperature 150(2)
_cell_measurement_theta_max 74.082
_cell_measurement_theta_min 4.343
_cell_volume 4384.35(14)
_computing_cell_refinement
;
CrysAlisPro, Agilent Technologies,
Version 1.171.37.33 (release 27-03-2014 CrysAlis171 .NET)
(compiled Mar 27 2014,17:12:48)
;
_computing_data_collection
;
CrysAlisPro, Agilent Technologies,
Version 1.171.37.33 (release 27-03-2014 CrysAlis171 .NET)
(compiled Mar 27 2014,17:12:48)
;
_computing_data_reduction
;
CrysAlisPro, Agilent Technologies,
Version 1.171.37.33 (release 27-03-2014 CrysAlis171 .NET)
(compiled Mar 27 2014,17:12:48)
;
_computing_molecular_graphics 'XP, SHELXTL'
_computing_publication_material 'XCIF, SHELXTL'
_computing_structure_refinement 'SHELXL-2013 (Sheldrick, 2013)'
_computing_structure_solution 'SHELXS-86 (Sheldrick, 2013)'
_diffrn_ambient_temperature 150(2)
_diffrn_measured_fraction_theta_full 0.998
_diffrn_measured_fraction_theta_max 0.971
_diffrn_measurement_device_type 'Supernova Dual with Atlas CCD detector'
_diffrn_measurement_method 'omega scans'
_diffrn_radiation_type CuK\a
_diffrn_radiation_wavelength 1.54184
_diffrn_reflns_av_R_equivalents 0.0207
_diffrn_reflns_av_unetI/netI 0.0268
_diffrn_reflns_Laue_measured_fraction_full 0.998
_diffrn_reflns_Laue_measured_fraction_max 0.971
_diffrn_reflns_limit_h_max 14
_diffrn_reflns_limit_h_min -13
_diffrn_reflns_limit_k_max 24
_diffrn_reflns_limit_k_min -27
_diffrn_reflns_limit_l_max 13
_diffrn_reflns_limit_l_min -21
_diffrn_reflns_number 18384
_diffrn_reflns_point_group_measured_fraction_full 0.998
_diffrn_reflns_point_group_measured_fraction_max 0.971
_diffrn_reflns_theta_full 67.684
_diffrn_reflns_theta_max 74.170
_diffrn_reflns_theta_min 4.105
_diffrn_source 'sealed tube'
_exptl_absorpt_coefficient_mu 1.507
_exptl_absorpt_correction_T_max 0.991
_exptl_absorpt_correction_T_min 0.979
_exptl_absorpt_correction_type gaussian
_exptl_absorpt_process_details
;
CrysAlisPro, Agilent Technologies,
Version 1.171.37.33 (release 27-03-2014 CrysAlis171 .NET)
(compiled Mar 27 2014,17:12:48)
Numerical absorption correction based on gaussian integration over
			a multifaceted crystal model
Empirical absorption correction using spherical harmonics,
 implemented in SCALE3 ABSPACK scaling algorithm.
;
_exptl_crystal_colour colourless
_exptl_crystal_density_diffrn 1.501
_exptl_crystal_description block
_exptl_crystal_F_000 2008
_exptl_crystal_size_max 0.240
_exptl_crystal_size_mid 0.100
_exptl_crystal_size_min 0.070
_refine_diff_density_max 0.377
_refine_diff_density_min -0.344
_refine_diff_density_rms 0.043
_refine_ls_extinction_method none
_refine_ls_goodness_of_fit_ref 1.021
_refine_ls_hydrogen_treatment constr
_refine_ls_matrix_type full
_refine_ls_number_parameters 625
_refine_ls_number_reflns 8680
_refine_ls_number_restraints 0
_refine_ls_restrained_S_all 1.021
_refine_ls_R_factor_all 0.0427
_refine_ls_R_factor_gt 0.0357
_refine_ls_shift/su_max 0.000
_refine_ls_shift/su_mean 0.000
_refine_ls_structure_factor_coef Fsqd
_refine_ls_weighting_details 'w=1/[\s^2^(Fo^2^)+(0.0461P)^2^+1.3659P] where P=(Fo^2^+2Fc^2^)/3'
_refine_ls_weighting_scheme calc
_refine_ls_wR_factor_gt 0.0898
_refine_ls_wR_factor_ref 0.0950
_reflns_Friedel_coverage 0.000
_reflns_number_gt 7465
_reflns_number_total 8680
_reflns_threshold_expression 'I > 2\s(I)'
_cod_data_source_file cmpd_2c.cif
_cod_data_source_block 2c
_cod_original_cell_volume 4384.36(13)
_cod_original_sg_symbol_H-M 'P 21/n'
_cod_database_code 4087726
_shelx_space_group_comment
;
The symmetry employed for this shelxl refinement is uniquely defined
by the following loop, which should always be used as a source of
symmetry information in preference to the above space-group names.
They are only intended as comments.
;
_shelx_estimated_absorpt_t_min 0.714
_shelx_estimated_absorpt_t_max 0.902
_shelxl_version_number 2013-3

loop_
_space_group_symop_operation_xyz
'x, y, z'
'-x+1/2, y+1/2, -z+1/2'
'-x, -y, -z'
'x-1/2, -y-1/2, z-1/2'

loop_
_atom_site_label
_atom_site_type_symbol
_atom_site_fract_x
_atom_site_fract_y
_atom_site_fract_z
_atom_site_U_iso_or_equiv
_atom_site_adp_type
_atom_site_occupancy
_atom_site_site_symmetry_order
_atom_site_calc_flag
_atom_site_refinement_flags_posn
_atom_site_refinement_flags_adp
C12 C -0.20140(14) 0.40568(7) 0.21947(10) 0.0318(3) Uani 1 1 d . .
C13 C -0.30351(15) 0.43863(8) 0.21177(12) 0.0396(4) Uani 1 1 d . .
C16 C -0.12844(15) 0.43711(8) 0.35148(10) 0.0329(3) Uani 1 1 d . .
C11 C -0.10864(14) 0.40381(7) 0.28872(9) 0.0281(3) Uani 1 1 d . .
C15 C -0.22929(17) 0.47089(8) 0.34604(12) 0.0389(4) Uani 1 1 d . .
C14 C -0.31691(16) 0.47194(8) 0.27587(13) 0.0428(4) Uani 1 1 d . .
F12 F -0.19549(8) 0.37421(5) 0.15407(6) 0.0384(2) Uani 1 1 d . .
F16 F -0.04768(10) 0.43891(5) 0.42333(6) 0.0408(2) Uani 1 1 d . .
F13 F -0.38914(10) 0.43845(6) 0.14304(8) 0.0549(3) Uani 1 1 d . .
F15 F -0.24242(11) 0.50196(5) 0.40994(8) 0.0534(3) Uani 1 1 d . .
F14 F -0.41590(11) 0.50342(6) 0.27071(9) 0.0603(3) Uani 1 1 d . .
C26 C 0.16510(14) 0.44103(7) 0.36908(9) 0.0292(3) Uani 1 1 d . .
C22 C 0.20704(14) 0.34341(7) 0.41149(9) 0.0272(3) Uani 1 1 d . .
C25 C 0.26603(15) 0.46129(8) 0.42330(10) 0.0340(3) Uani 1 1 d . .
C24 C 0.33940(14) 0.42088(8) 0.47247(9) 0.0346(4) Uani 1 1 d . .
C23 C 0.31018(14) 0.36131(8) 0.46553(9) 0.0319(3) Uani 1 1 d . .
C21 C 0.12843(13) 0.38163(7) 0.36094(9) 0.0264(3) Uani 1 1 d . .
F26 F 0.09945(9) 0.48354(4) 0.32235(6) 0.0364(2) Uani 1 1 d . .
F22 F 0.18831(8) 0.28363(4) 0.40883(5) 0.0340(2) Uani 1 1 d . .
F23 F 0.38275(9) 0.32060(5) 0.50976(6) 0.0428(2) Uani 1 1 d . .
F24 F 0.43847(9) 0.43945(6) 0.52449(6) 0.0468(3) Uani 1 1 d . .
F25 F 0.29316(10) 0.51963(5) 0.42801(7) 0.0471(3) Uani 1 1 d . .
C32 C -0.06015(13) 0.25263(7) 0.22906(9) 0.0280(3) Uani 1 1 d . .
C33 C -0.09383(14) 0.19412(7) 0.23715(10) 0.0312(3) Uani 1 1 d . .
C34 C -0.10336(15) 0.17365(7) 0.31042(11) 0.0336(3) Uani 1 1 d . .
C36 C -0.05021(13) 0.27086(7) 0.36325(9) 0.0285(3) Uani 1 1 d . .
C31 C -0.03319(13) 0.29343(7) 0.29195(9) 0.0263(3) Uani 1 1 d . .
C35 C -0.08133(14) 0.21275(8) 0.37433(10) 0.0321(3) Uani 1 1 d . .
F36 F -0.03346(9) 0.30729(4) 0.42767(5) 0.0346(2) Uani 1 1 d . .
F32 F -0.05386(9) 0.26815(4) 0.15474(5) 0.0336(2) Uani 1 1 d . .
F34 F -0.13388(10) 0.11689(5) 0.31943(7) 0.0464(3) Uani 1 1 d . .
F33 F -0.11465(9) 0.15620(5) 0.17459(6) 0.0391(2) Uani 1 1 d . .
F35 F -0.08969(10) 0.19373(5) 0.44665(6) 0.0421(2) Uani 1 1 d . .
B1 B 0.00972(15) 0.36353(8) 0.28879(10) 0.0255(3) Uani 1 1 d . .
C40 C 0.12576(13) 0.36141(7) 0.18384(8) 0.0244(3) Uani 1 1 d . .
C41 C 0.13504(13) 0.39637(7) 0.11276(8) 0.0263(3) Uani 1 1 d . .
C49 C 0.27846(13) 0.28557(7) 0.17460(9) 0.0273(3) Uani 1 1 d . .
C45 C 0.04103(15) 0.43177(8) -0.02067(9) 0.0341(3) Uani 1 1 d . .
H45 H -0.0284 0.4366 -0.0630 0.041 Uiso 1 1 calc R U
C50 C 0.27787(17) 0.28537(9) 0.09692(10) 0.0408(4) Uani 1 1 d . .
H50A H 0.2173 0.3057 0.0589 0.049 Uiso 1 1 calc R U
H51A H 0.3380 0.2649 0.0799 0.049 Uiso 1 1 calc R U
C46 C 0.03563(14) 0.40407(8) 0.05036(9) 0.0326(3) Uani 1 1 d . .
H46 H -0.0382 0.3901 0.0560 0.039 Uiso 1 1 calc R U
C42 C 0.24094(16) 0.42184(9) 0.10588(10) 0.0383(4) Uani 1 1 d . .
H42 H 0.3089 0.4201 0.1499 0.046 Uiso 1 1 calc R U
C44 C 0.14786(17) 0.45222(8) -0.02924(10) 0.0362(4) Uani 1 1 d . .
C47 C 0.0664(2) 0.47522(9) -0.16694(10) 0.0464(5) Uani 1 1 d . .
H47A H 0.0883 0.4943 -0.2121 0.070 Uiso 1 1 calc R U
H47B H -0.0004 0.4966 -0.1558 0.070 Uiso 1 1 calc R U
H47C H 0.0441 0.4336 -0.1804 0.070 Uiso 1 1 calc R U
C43 C 0.24731(17) 0.44947(9) 0.03545(11) 0.0430(4) Uani 1 1 d . .
H43 H 0.3195 0.4666 0.0312 0.052 Uiso 1 1 calc R U
O41 O 0.03775(9) 0.38134(5) 0.21272(6) 0.0265(2) Uani 1 1 d . .
C48 C 0.19531(13) 0.31397(7) 0.21331(8) 0.0251(3) Uani 1 1 d . .
H48 H 0.1896 0.2979 0.2631 0.030 Uiso 1 1 calc R U
O43 O 0.16432(14) 0.47703(7) -0.09767(8) 0.0522(4) Uani 1 1 d . .
P1 P 0.38532(3) 0.23720(2) 0.23974(2) 0.02311(9) Uani 1 1 d . .
C51 C 0.30220(13) 0.18553(7) 0.28490(10) 0.0288(3) Uani 1 1 d . .
C52 C 0.20925(14) 0.15051(8) 0.23787(11) 0.0353(4) Uani 1 1 d . .
C56 C 0.32871(15) 0.18342(8) 0.36852(10) 0.0343(4) Uani 1 1 d . .
H56 H 0.3899 0.2078 0.3996 0.041 Uiso 1 1 calc R U
C54 C 0.17912(18) 0.10956(10) 0.36139(15) 0.0541(6) Uani 1 1 d . .
H54 H 0.1380 0.0828 0.3872 0.065 Uiso 1 1 calc R U
C57 C 0.16434(16) 0.15390(9) 0.14813(12) 0.0437(4) Uani 1 1 d . .
H57A H 0.1242 0.1165 0.1278 0.065 Uiso 1 1 calc R U
H57B H 0.2307 0.1601 0.1244 0.065 Uiso 1 1 calc R U
H57C H 0.1089 0.1873 0.1337 0.065 Uiso 1 1 calc R U
C55 C 0.26608(17) 0.14581(10) 0.40651(13) 0.0472(5) Uani 1 1 d . .
H55 H 0.2832 0.1451 0.4634 0.057 Uiso 1 1 calc R U
C53 C 0.15164(17) 0.11200(9) 0.27884(14) 0.0480(5) Uani 1 1 d . .
H53 H 0.0914 0.0866 0.2488 0.058 Uiso 1 1 calc R U
C62 C 0.55464(14) 0.22826(7) 0.15126(9) 0.0288(3) Uani 1 1 d . .
C61 C 0.47145(13) 0.19790(7) 0.18299(8) 0.0252(3) Uani 1 1 d . .
C63 C 0.61682(15) 0.19450(8) 0.10801(10) 0.0333(3) Uani 1 1 d . .
H63 H 0.6731 0.2139 0.0859 0.040 Uiso 1 1 calc R U
C66 C 0.45535(14) 0.13615(7) 0.17188(9) 0.0293(3) Uani 1 1 d . .
H66 H 0.4006 0.1159 0.1945 0.035 Uiso 1 1 calc R U
C64 C 0.59936(16) 0.13385(8) 0.09619(10) 0.0376(4) Uani 1 1 d . .
H64 H 0.6429 0.1123 0.0661 0.045 Uiso 1 1 calc R U
C67 C 0.58180(18) 0.29387(8) 0.16174(11) 0.0405(4) Uani 1 1 d . .
H67A H 0.6384 0.3006 0.2137 0.061 Uiso 1 1 calc R U
H67B H 0.5091 0.3160 0.1597 0.061 Uiso 1 1 calc R U
H67C H 0.6156 0.3078 0.1187 0.061 Uiso 1 1 calc R U
C65 C 0.51857(16) 0.10451(8) 0.12816(10) 0.0358(4) Uani 1 1 d . .
H65 H 0.5065 0.0627 0.1202 0.043 Uiso 1 1 calc R U
C72 C 0.58938(14) 0.25689(7) 0.36473(9) 0.0294(3) Uani 1 1 d . .
C76 C 0.45985(14) 0.34241(7) 0.32137(9) 0.0292(3) Uani 1 1 d . .
H76 H 0.3890 0.3586 0.2884 0.035 Uiso 1 1 calc R U
C71 C 0.48441(13) 0.28140(7) 0.31626(8) 0.0259(3) Uani 1 1 d . .
C73 C 0.66630(15) 0.29542(8) 0.41642(9) 0.0348(4) Uani 1 1 d . .
H73 H 0.7380 0.2799 0.4492 0.042 Uiso 1 1 calc R U
C77 C 0.62218(15) 0.19197(8) 0.36226(10) 0.0353(4) Uani 1 1 d . .
H77A H 0.6543 0.1849 0.3161 0.053 Uiso 1 1 calc R U
H77B H 0.5520 0.1671 0.3574 0.053 Uiso 1 1 calc R U
H77C H 0.6816 0.1816 0.4117 0.053 Uiso 1 1 calc R U
C74 C 0.64181(16) 0.35567(8) 0.42163(10) 0.0366(4) Uani 1 1 d . .
H74 H 0.6961 0.3807 0.4577 0.044 Uiso 1 1 calc R U
C75 C 0.53785(16) 0.37925(8) 0.37405(10) 0.0344(3) Uani 1 1 d . .
H75 H 0.5203 0.4204 0.3776 0.041 Uiso 1 1 calc R U

loop_
_atom_site_aniso_label
_atom_site_aniso_U_11
_atom_site_aniso_U_22
_atom_site_aniso_U_33
_atom_site_aniso_U_23
_atom_site_aniso_U_13
_atom_site_aniso_U_12
C12 0.0278(7) 0.0275(8) 0.0414(8) 0.0034(7) 0.0112(6) 0.0003(6)
C13 0.0288(8) 0.0329(9) 0.0559(10) 0.0096(8) 0.0088(7) 0.0031(7)
C16 0.0364(8) 0.0285(8) 0.0385(8) 0.0027(6) 0.0181(7) 0.0009(7)
C11 0.0292(7) 0.0231(7) 0.0347(8) 0.0038(6) 0.0131(6) 0.0007(6)
C15 0.0454(10) 0.0267(8) 0.0544(10) 0.0008(7) 0.0307(8) 0.0029(7)
C14 0.0328(9) 0.0287(9) 0.0736(13) 0.0124(8) 0.0258(9) 0.0093(7)
F12 0.0313(5) 0.0420(6) 0.0387(5) -0.0033(4) 0.0034(4) 0.0012(4)
F16 0.0482(6) 0.0428(6) 0.0353(5) -0.0045(4) 0.0179(4) 0.0041(5)
F13 0.0327(5) 0.0534(7) 0.0702(8) 0.0106(6) -0.0018(5) 0.0087(5)
F15 0.0653(8) 0.0417(6) 0.0685(7) -0.0054(5) 0.0450(6) 0.0089(5)
F14 0.0432(6) 0.0446(7) 0.1019(10) 0.0156(7) 0.0344(7) 0.0203(5)
C26 0.0306(7) 0.0285(8) 0.0302(7) 0.0009(6) 0.0107(6) 0.0027(6)
C22 0.0305(7) 0.0277(7) 0.0255(7) -0.0009(6) 0.0111(6) 0.0024(6)
C25 0.0344(8) 0.0339(9) 0.0357(8) -0.0062(7) 0.0128(7) -0.0062(7)
C24 0.0280(8) 0.0470(10) 0.0287(7) -0.0071(7) 0.0074(6) -0.0039(7)
C23 0.0293(7) 0.0429(9) 0.0241(7) 0.0009(6) 0.0081(6) 0.0056(7)
C21 0.0274(7) 0.0290(8) 0.0243(7) -0.0005(6) 0.0093(6) 0.0018(6)
F26 0.0388(5) 0.0266(5) 0.0416(5) 0.0034(4) 0.0067(4) 0.0023(4)
F22 0.0362(5) 0.0283(5) 0.0350(5) 0.0031(4) 0.0050(4) 0.0046(4)
F23 0.0365(5) 0.0537(7) 0.0333(5) 0.0056(4) 0.0003(4) 0.0097(5)
F24 0.0324(5) 0.0615(7) 0.0412(5) -0.0098(5) 0.0002(4) -0.0086(5)
F25 0.0488(6) 0.0354(6) 0.0557(6) -0.0065(5) 0.0113(5) -0.0140(5)
C32 0.0261(7) 0.0305(8) 0.0274(7) 0.0011(6) 0.0072(6) 0.0036(6)
C33 0.0277(7) 0.0299(8) 0.0355(8) -0.0069(6) 0.0073(6) 0.0013(6)
C34 0.0310(8) 0.0247(8) 0.0465(9) 0.0019(7) 0.0129(7) -0.0007(6)
C36 0.0283(7) 0.0292(8) 0.0285(7) -0.0015(6) 0.0082(6) 0.0022(6)
C31 0.0242(7) 0.0271(7) 0.0276(7) 0.0002(6) 0.0064(5) 0.0037(6)
C35 0.0312(8) 0.0347(9) 0.0326(8) 0.0060(7) 0.0123(6) 0.0023(7)
F36 0.0416(5) 0.0374(5) 0.0268(4) -0.0035(4) 0.0123(4) -0.0027(4)
F32 0.0396(5) 0.0360(5) 0.0253(4) -0.0035(4) 0.0084(4) -0.0028(4)
F34 0.0541(6) 0.0268(5) 0.0627(7) 0.0019(5) 0.0232(5) -0.0053(5)
F33 0.0399(5) 0.0330(5) 0.0444(5) -0.0127(4) 0.0112(4) -0.0035(4)
F35 0.0495(6) 0.0424(6) 0.0380(5) 0.0109(4) 0.0178(4) -0.0012(5)
B1 0.0265(8) 0.0257(8) 0.0250(7) 0.0002(6) 0.0080(6) 0.0035(6)
C40 0.0238(7) 0.0267(7) 0.0219(6) -0.0011(5) 0.0047(5) 0.0010(6)
C41 0.0289(7) 0.0258(7) 0.0242(7) 0.0015(6) 0.0073(6) 0.0033(6)
C49 0.0266(7) 0.0282(7) 0.0266(7) 0.0011(6) 0.0061(6) 0.0030(6)
C45 0.0392(9) 0.0332(8) 0.0269(7) 0.0043(6) 0.0034(6) 0.0025(7)
C50 0.0460(10) 0.0468(10) 0.0284(8) -0.0006(7) 0.0079(7) 0.0149(8)
C46 0.0302(8) 0.0370(9) 0.0306(8) 0.0033(7) 0.0077(6) 0.0009(7)
C42 0.0349(9) 0.0441(10) 0.0334(8) 0.0036(7) 0.0046(7) -0.0054(7)
C44 0.0482(10) 0.0319(8) 0.0290(8) 0.0051(6) 0.0107(7) -0.0044(7)
C47 0.0735(14) 0.0343(9) 0.0284(8) 0.0071(7) 0.0078(8) -0.0079(9)
C43 0.0421(10) 0.0473(11) 0.0398(9) 0.0062(8) 0.0110(7) -0.0118(8)
O41 0.0261(5) 0.0290(5) 0.0256(5) 0.0033(4) 0.0087(4) 0.0061(4)
C48 0.0260(7) 0.0274(7) 0.0215(6) 0.0003(5) 0.0057(5) 0.0020(6)
O43 0.0630(9) 0.0597(9) 0.0327(6) 0.0148(6) 0.0105(6) -0.0145(7)
P1 0.02235(17) 0.02376(18) 0.02378(17) 0.00007(13) 0.00695(13) 0.00159(13)
C51 0.0249(7) 0.0263(7) 0.0377(8) 0.0038(6) 0.0128(6) 0.0041(6)
C52 0.0258(7) 0.0271(8) 0.0548(10) -0.0014(7) 0.0138(7) 0.0023(6)
C56 0.0302(8) 0.0358(9) 0.0396(8) 0.0110(7) 0.0138(7) 0.0095(7)
C54 0.0380(10) 0.0445(11) 0.0866(16) 0.0304(11) 0.0284(10) 0.0062(9)
C57 0.0299(8) 0.0440(10) 0.0535(11) -0.0153(8) 0.0045(7) -0.0040(7)
C55 0.0396(10) 0.0528(12) 0.0543(11) 0.0266(9) 0.0216(8) 0.0140(9)
C53 0.0310(9) 0.0310(9) 0.0837(15) 0.0075(9) 0.0180(9) 0.0000(7)
C62 0.0272(7) 0.0325(8) 0.0273(7) 0.0010(6) 0.0083(6) -0.0002(6)
C61 0.0221(6) 0.0297(8) 0.0239(6) -0.0009(6) 0.0062(5) 0.0016(6)
C63 0.0314(8) 0.0396(9) 0.0321(8) 0.0009(7) 0.0143(6) 0.0002(7)
C66 0.0281(7) 0.0296(8) 0.0315(7) 0.0000(6) 0.0101(6) 0.0010(6)
C64 0.0415(9) 0.0397(9) 0.0368(8) -0.0020(7) 0.0196(7) 0.0080(7)
C67 0.0489(10) 0.0337(9) 0.0464(10) -0.0037(7) 0.0258(8) -0.0090(8)
C65 0.0410(9) 0.0292(8) 0.0408(9) -0.0026(7) 0.0169(7) 0.0029(7)
C72 0.0287(7) 0.0338(8) 0.0265(7) 0.0031(6) 0.0084(6) -0.0020(6)
C76 0.0296(7) 0.0309(8) 0.0290(7) -0.0003(6) 0.0109(6) -0.0012(6)
C71 0.0266(7) 0.0291(8) 0.0235(7) 0.0000(6) 0.0090(5) -0.0019(6)
C73 0.0324(8) 0.0431(10) 0.0265(7) 0.0033(7) 0.0035(6) -0.0061(7)
C77 0.0300(8) 0.0360(9) 0.0367(8) 0.0040(7) 0.0029(6) 0.0032(7)
C74 0.0394(9) 0.0419(10) 0.0284(8) -0.0040(7) 0.0086(6) -0.0143(7)
C75 0.0419(9) 0.0298(8) 0.0356(8) -0.0045(6) 0.0177(7) -0.0069(7)

loop_
_atom_type_symbol
_atom_type_description
_atom_type_scat_dispersion_real
_atom_type_scat_dispersion_imag
_atom_type_scat_source
C C 0.0181 0.0091 'International Tables Vol C Tables 4.2.6.8 and 6.1.1.4'
H H 0.0000 0.0000 'International Tables Vol C Tables 4.2.6.8 and 6.1.1.4'
B B 0.0090 0.0039 'International Tables Vol C Tables 4.2.6.8 and 6.1.1.4'
O O 0.0492 0.0322 'International Tables Vol C Tables 4.2.6.8 and 6.1.1.4'
F F 0.0727 0.0534 'International Tables Vol C Tables 4.2.6.8 and 6.1.1.4'
P P 0.2955 0.4335 'International Tables Vol C Tables 4.2.6.8 and 6.1.1.4'

loop_
_geom_angle_atom_site_label_1
_geom_angle_atom_site_label_2
_geom_angle_atom_site_label_3
_geom_angle
F12 C12 C13 115.41(15)
F12 C12 C11 120.30(14)
C13 C12 C11 124.29(16)
F13 C13 C14 119.79(16)
F13 C13 C12 121.02(18)
C14 C13 C12 119.19(17)
F16 C16 C11 120.93(15)
F16 C16 C15 115.42(15)
C11 C16 C15 123.65(17)
C16 C11 C12 113.76(15)
C16 C11 B1 127.15(14)
C12 C11 B1 119.08(14)
F15 C15 C14 119.73(16)
F15 C15 C16 120.19(18)
C14 C15 C16 120.07(17)
F14 C14 C15 120.42(18)
F14 C14 C13 120.54(19)
C15 C14 C13 119.01(16)
F26 C26 C25 115.44(14)
F26 C26 C21 119.84(14)
C25 C26 C21 124.72(15)
F22 C22 C23 114.52(14)
F22 C22 C21 120.75(14)
C23 C22 C21 124.70(15)
F25 C25 C24 120.00(15)
F25 C25 C26 120.58(16)
C24 C25 C26 119.41(16)
F24 C24 C23 120.91(16)
F24 C24 C25 120.37(16)
C23 C24 C25 118.70(15)
F23 C23 C24 120.09(15)
F23 C23 C22 120.22(16)
C24 C23 C22 119.67(15)
C22 C21 C26 112.73(14)
C22 C21 B1 127.84(14)
C26 C21 B1 119.06(13)
F32 C32 C33 115.25(14)
F32 C32 C31 121.06(14)
C33 C32 C31 123.69(14)
F33 C33 C34 119.13(15)
F33 C33 C32 120.82(15)
C34 C33 C32 120.03(15)
F34 C34 C33 120.66(15)
F34 C34 C35 120.58(15)
C33 C34 C35 118.76(15)
F36 C36 C35 116.25(13)
F36 C36 C31 119.04(14)
C35 C36 C31 124.70(15)
C32 C31 C36 113.37(14)
C32 C31 B1 127.36(13)
C36 C31 B1 119.23(13)
F35 C35 C36 120.86(15)
F35 C35 C34 119.86(15)
C36 C35 C34 119.28(15)
O41 B1 C31 114.98(12)
O41 B1 C11 103.37(12)
C31 B1 C11 104.68(12)
O41 B1 C21 105.18(12)
C31 B1 C21 114.23(12)
C11 B1 C21 114.14(12)
O41 C40 C48 124.81(13)
O41 C40 C41 111.28(12)
C48 C40 C41 123.87(13)
C46 C41 C42 118.25(14)
C46 C41 C40 118.92(14)
C42 C41 C40 122.82(14)
C50 C49 C48 128.89(15)
C50 C49 P1 116.28(13)
C48 C49 P1 114.38(11)
C44 C45 C46 119.56(15)
C44 C45 H45 120.2
C46 C45 H45 120.2
C49 C50 H50A 120.0
C49 C50 H51A 120.0
H50A C50 H51A 120.0
C41 C46 C45 121.47(15)
C41 C46 H46 119.3
C45 C46 H46 119.3
C43 C42 C41 120.52(16)
C43 C42 H42 119.7
C41 C42 H42 119.7
O43 C44 C45 124.42(16)
O43 C44 C43 115.79(16)
C45 C44 C43 119.77(15)
O43 C47 H47A 109.5
O43 C47 H47B 109.5
H47A C47 H47B 109.5
O43 C47 H47C 109.5
H47A C47 H47C 109.5
H47B C47 H47C 109.5
C42 C43 C44 119.98(17)
C42 C43 H43 120.0
C44 C43 H43 120.0
C40 O41 B1 127.56(12)
C40 C48 C49 125.24(13)
C40 C48 H48 117.4
C49 C48 H48 117.4
C44 O43 C47 116.71(15)
C61 P1 C49 110.42(7)
C61 P1 C71 108.47(7)
C49 P1 C71 109.73(7)
C61 P1 C51 111.22(7)
C49 P1 C51 106.51(7)
C71 P1 C51 110.48(7)
C56 C51 C52 120.41(15)
C56 C51 P1 117.72(13)
C52 C51 P1 121.79(13)
C53 C52 C51 116.98(17)
C53 C52 C57 117.82(17)
C51 C52 C57 125.12(16)
C55 C56 C51 120.34(18)
C55 C56 H56 119.8
C51 C56 H56 119.8
C55 C54 C53 120.15(18)
C55 C54 H54 119.9
C53 C54 H54 119.9
C52 C57 H57A 109.5
C52 C57 H57B 109.5
H57A C57 H57B 109.5
C52 C57 H57C 109.5
H57A C57 H57C 109.5
H57B C57 H57C 109.5
C54 C55 C56 119.71(19)
C54 C55 H55 120.1
C56 C55 H55 120.1
C54 C53 C52 122.29(19)
C54 C53 H53 118.9
C52 C53 H53 118.9
C63 C62 C61 117.29(15)
C63 C62 C67 117.98(14)
C61 C62 C67 124.73(14)
C66 C61 C62 120.25(14)
C66 C61 P1 118.62(11)
C62 C61 P1 121.12(12)
C64 C63 C62 122.25(15)
C64 C63 H63 118.9
C62 C63 H63 118.9
C65 C66 C61 120.46(15)
C65 C66 H66 119.8
C61 C66 H66 119.8
C63 C64 C65 119.97(15)
C63 C64 H64 120.0
C65 C64 H64 120.0
C62 C67 H67A 109.5
C62 C67 H67B 109.5
H67A C67 H67B 109.5
C62 C67 H67C 109.5
H67A C67 H67C 109.5
H67B C67 H67C 109.5
C64 C65 C66 119.77(16)
C64 C65 H65 120.1
C66 C65 H65 120.1
C73 C72 C71 117.53(15)
C73 C72 C77 119.15(15)
C71 C72 C77 123.31(14)
C75 C76 C71 120.62(15)
C75 C76 H76 119.7
C71 C76 H76 119.7
C76 C71 C72 120.25(14)
C76 C71 P1 118.26(11)
C72 C71 P1 121.23(12)
C74 C73 C72 122.18(16)
C74 C73 H73 118.9
C72 C73 H73 118.9
C72 C77 H77A 109.5
C72 C77 H77B 109.5
H77A C77 H77B 109.5
C72 C77 H77C 109.5
H77A C77 H77C 109.5
H77B C77 H77C 109.5
C73 C74 C75 119.81(15)
C73 C74 H74 120.1
C75 C74 H74 120.1
C76 C75 C74 119.59(16)
C76 C75 H75 120.2
C74 C75 H75 120.2

loop_
_geom_bond_atom_site_label_1
_geom_bond_atom_site_label_2
_geom_bond_distance
C12 F12 1.348(2)
C12 C13 1.385(2)
C12 C11 1.394(2)
C13 F13 1.342(2)
C13 C14 1.377(3)
C16 F16 1.353(2)
C16 C11 1.384(2)
C16 C15 1.388(2)
C11 B1 1.657(2)
C15 F15 1.347(2)
C15 C14 1.372(3)
C14 F14 1.343(2)
C26 F26 1.3522(18)
C26 C25 1.383(2)
C26 C21 1.393(2)
C22 F22 1.3545(19)
C22 C23 1.383(2)
C22 C21 1.389(2)
C25 F25 1.341(2)
C25 C24 1.379(3)
C24 F24 1.3386(19)
C24 C23 1.374(3)
C23 F23 1.3425(19)
C21 B1 1.661(2)
C32 F32 1.3501(18)
C32 C33 1.385(2)
C32 C31 1.391(2)
C33 F33 1.3454(18)
C33 C34 1.377(2)
C34 F34 1.3398(19)
C34 C35 1.379(2)
C36 F36 1.3518(18)
C36 C35 1.378(2)
C36 C31 1.392(2)
C31 B1 1.653(2)
C35 F35 1.3469(18)
B1 O41 1.4891(19)
C40 O41 1.3356(18)
C40 C48 1.356(2)
C40 C41 1.483(2)
C41 C46 1.379(2)
C41 C42 1.401(2)
C49 C50 1.340(2)
C49 C48 1.464(2)
C49 P1 1.8112(15)
C45 C44 1.379(3)
C45 C46 1.390(2)
C45 H45 0.9500
C50 H50A 0.9500
C50 H51A 0.9500
C46 H46 0.9500
C42 C43 1.384(2)
C42 H42 0.9500
C44 O43 1.364(2)
C44 C43 1.393(3)
C47 O43 1.429(2)
C47 H47A 0.9800
C47 H47B 0.9800
C47 H47C 0.9800
C43 H43 0.9500
C48 H48 0.9500
P1 C61 1.8089(15)
P1 C71 1.8116(15)
P1 C51 1.8147(16)
C51 C56 1.397(2)
C51 C52 1.416(2)
C52 C53 1.396(3)
C52 C57 1.504(3)
C56 C55 1.389(2)
C56 H56 0.9500
C54 C55 1.377(3)
C54 C53 1.379(3)
C54 H54 0.9500
C57 H57A 0.9800
C57 H57B 0.9800
C57 H57C 0.9800
C55 H55 0.9500
C53 H53 0.9500
C62 C63 1.395(2)
C62 C61 1.412(2)
C62 C67 1.503(2)
C61 C66 1.401(2)
C63 C64 1.380(3)
C63 H63 0.9500
C66 C65 1.383(2)
C66 H66 0.9500
C64 C65 1.381(2)
C64 H64 0.9500
C67 H67A 0.9800
C67 H67B 0.9800
C67 H67C 0.9800
C65 H65 0.9500
C72 C73 1.392(2)
C72 C71 1.409(2)
C72 C77 1.507(2)
C76 C75 1.384(2)
C76 C71 1.403(2)
C76 H76 0.9500
C73 C74 1.386(3)
C73 H73 0.9500
C77 H77A 0.9800
C77 H77B 0.9800
C77 H77C 0.9800
C74 C75 1.387(3)
C74 H74 0.9500
C75 H75 0.9500
